data_7040818
loop_
_publ_author_name
'K\"orte, Leif A'
'Blomeyer, Sebastian'
'Heidemeyer, Shari'
'Nissen, Jan Hendrick'
'Mix, Andreas'
'Neumann, Beate'
'Stammler, Hans-Georg'
'Mitzel, Norbert W.'

_publ_section_title
;
 Intramolecular Lewis pairs with two acid sites - reactivity differences
 between P- and N-based systems.
;
_journal_issue 43
_journal_name_full 'Dalton transactions (Cambridge, England : 2003)'
_journal_page_first 17319
_journal_page_last 17328
_journal_paper_doi 10.1039/c6dt03490j
_journal_volume 45
_journal_year 2016
_chemical_formula_moiety 'C22 H20 B F10 N'
_chemical_formula_sum 'C22 H20 B F10 N'
_chemical_formula_weight 499.20
_chemical_name_systematic
;
 ?
;
_space_group_crystal_system monoclinic
_space_group_IT_number 14
_space_group_name_Hall '-P 2ybc'
_space_group_name_H-M_alt 'P 1 21/c 1'
_symmetry_space_group_name_Hall '-P 2ybc'
_symmetry_space_group_name_H-M 'P 1 21/c 1'
_atom_sites_solution_hydrogens difmap
_atom_sites_solution_primary direct
_audit_creation_date 2014-10-30
_audit_creation_method
;
  Olex2 1.2-ac2
  (compiled 2012.03.27 svn.r2268, GUI svn.r4156)
;
_audit_update_record
;
2016-09-01 deposited with the CCDC.
2016-10-04 downloaded from the CCDC.
;
_cell_angle_alpha 90
_cell_angle_beta 104.1881(12)
_cell_angle_gamma 90
_cell_formula_units_Z 4
_cell_length_a 11.07264(12)
_cell_length_b 13.22848(14)
_cell_length_c 15.00959(18)
_cell_measurement_reflns_used 22692
_cell_measurement_temperature 99.97(14)
_cell_measurement_theta_max 72.1040
_cell_measurement_theta_min 3.0230
_cell_volume 2131.45(4)
_computing_cell_refinement
;
CrysAlisPro, Agilent Technologies,
Version 1.171.37.35 (release 13-08-2014 CrysAlis171 .NET)
(compiled Aug 13 2014,18:06:01)
;
_computing_data_collection
;
CrysAlisPro, Agilent Technologies,
Version 1.171.37.35 (release 13-08-2014 CrysAlis171 .NET)
(compiled Aug 13 2014,18:06:01)
;
_computing_data_reduction
;
CrysAlisPro, Agilent Technologies,
Version 1.171.37.35 (release 13-08-2014 CrysAlis171 .NET)
(compiled Aug 13 2014,18:06:01)
;
_computing_molecular_graphics
;
O. V. Dolomanov, L. J. Bourhis, R. J. Gildea, J. A. K. Howard and H. Puschmann,
OLEX2: a complete structure solution, refinement and analysis program.
J. Appl. Cryst. (2009). 42, 339-341.
;
_computing_publication_material
;
O. V. Dolomanov, L. J. Bourhis, R. J. Gildea, J. A. K. Howard and H. Puschmann,
OLEX2: a complete structure solution, refinement and analysis program.
J. Appl. Cryst. (2009). 42, 339-341.
;
_computing_structure_refinement
;
SHELXL, G.M. Sheldrick, Acta Cryst.
(2008). A64, 112-122
;
_computing_structure_solution
;
SHELXS, G.M. Sheldrick, Acta Cryst.
(2008). A64, 112-122
;
_diffrn_ambient_environment N~2~
_diffrn_ambient_temperature 99.97(14)
_diffrn_detector 'CCD plate'
_diffrn_detector_area_resol_mean 5.3114
_diffrn_detector_type Atlas
_diffrn_measured_fraction_theta_full 0.9992
_diffrn_measured_fraction_theta_max 0.9984
_diffrn_measurement_details
;
  1 omega  -50.00   21.00   1.0000    1.0000
omega____ theta____ kappa____ phi______ frames
    -      -38.5000   38.0000 -180.0000 71

  2 omega -107.00  -20.00   1.0000    1.0000
omega____ theta____ kappa____ phi______ frames
    -      -38.5000  -38.0000  150.0000 87

  3 omega  -69.00   32.00   1.0000    1.0000
omega____ theta____ kappa____ phi______ frames
    -      -38.5000   77.0000 -120.0000 101

  4 omega   82.00  114.00   1.0000    1.0000
omega____ theta____ kappa____ phi______ frames
    -       43.4488   38.0000 -150.0000 32

  5 omega   19.00   55.00   1.0000    1.0000
omega____ theta____ kappa____ phi______ frames
    -       43.4488   57.0000   60.0000 36

  6 omega   25.00   56.00   1.0000    1.0000
omega____ theta____ kappa____ phi______ frames
    -       43.4488   38.0000 -150.0000 31

  7 omega   14.00   48.00   1.0000    1.0000
omega____ theta____ kappa____ phi______ frames
    -       43.4488   77.0000 -180.0000 34

  8 omega   57.00  122.00   1.0000    1.0000
omega____ theta____ kappa____ phi______ frames
    -       43.4488  178.0000   90.0000 65

  9 omega   13.00  115.00   1.0000    1.0000
omega____ theta____ kappa____ phi______ frames
    -       43.4488   77.0000 -120.0000 102

 10 omega   17.00  110.00   1.0000    1.0000
omega____ theta____ kappa____ phi______ frames
    -       43.4488   77.0000    0.0000 93

 11 omega   28.00   55.00   1.0000    1.0000
omega____ theta____ kappa____ phi______ frames
    -       43.4488   77.0000  120.0000 27

 12 omega   50.00   77.00   1.0000    1.0000
omega____ theta____ kappa____ phi______ frames
    -       43.4488   77.0000 -180.0000 27

 13 omega   57.00  124.00   1.0000    1.0000
omega____ theta____ kappa____ phi______ frames
    -       43.4488  178.0000 -180.0000 67

 14 omega   13.00   79.00   1.0000    1.0000
omega____ theta____ kappa____ phi______ frames
    -       43.4488   77.0000  -60.0000 66

 15 omega   13.00   83.00   1.0000    1.0000
omega____ theta____ kappa____ phi______ frames
    -       43.4488   77.0000   90.0000 70

 16 omega   66.00  115.00   1.0000    1.0000
omega____ theta____ kappa____ phi______ frames
    -       43.4488   77.0000  120.0000 49

 17 omega   85.00  111.00   1.0000    1.0000
omega____ theta____ kappa____ phi______ frames
    -      111.0000   61.0000   30.0000 26

 18 omega   81.00  107.00   1.0000    1.0000
omega____ theta____ kappa____ phi______ frames
    -      111.0000   77.0000  150.0000 26

 19 omega   85.00  113.00   1.0000    1.0000
omega____ theta____ kappa____ phi______ frames
    -      111.0000   61.0000 -150.0000 28

 20 omega   81.00  169.00   1.0000    1.0000
omega____ theta____ kappa____ phi______ frames
    -      111.0000   77.0000  -90.0000 88

 21 omega  118.00  174.00   1.0000    1.0000
omega____ theta____ kappa____ phi______ frames
    -      111.0000   77.0000   90.0000 56

 22 omega   81.00  167.00   1.0000    1.0000
omega____ theta____ kappa____ phi______ frames
    -      111.0000   77.0000   30.0000 86

 23 omega   81.00  107.00   1.0000    1.0000
omega____ theta____ kappa____ phi______ frames
    -      111.0000   77.0000  -39.6627 26

 24 omega   85.00  112.00   1.0000    1.0000
omega____ theta____ kappa____ phi______ frames
    -      111.0000   61.0000   60.0000 27

 25 omega   41.00   78.00   1.0000    1.0000
omega____ theta____ kappa____ phi______ frames
    -      111.0000 -125.0000  -90.0000 37

 26 omega   97.00  122.00   1.0000    1.0000
omega____ theta____ kappa____ phi______ frames
    -      111.0000 -125.0000  -90.0000 25

 27 omega   81.00  178.00   1.0000    1.0000
omega____ theta____ kappa____ phi______ frames
    -      111.0000   77.0000   60.0000 97

 28 omega  133.00  177.00   1.0000    1.0000
omega____ theta____ kappa____ phi______ frames
    -      111.0000   77.0000  150.0000 44

 29 omega   81.00  110.00   1.0000    1.0000
omega____ theta____ kappa____ phi______ frames
    -      111.0000   77.0000   90.0000 29

 30 omega   81.00  107.00   1.0000    1.0000
omega____ theta____ kappa____ phi______ frames
    -      111.0000   77.0000  120.0000 26

 31 omega   85.00  164.00   1.0000    1.0000
omega____ theta____ kappa____ phi______ frames
    -      111.0000   61.0000 -120.0000 79

 32 omega   85.00  116.00   1.0000    1.0000
omega____ theta____ kappa____ phi______ frames
    -      111.0000   61.0000  120.0000 31

 33 omega   81.00  107.00   1.0000    1.0000
omega____ theta____ kappa____ phi______ frames
    -      111.0000   77.0000    0.0000 26

 34 omega   81.00  177.00   1.0000    1.0000
omega____ theta____ kappa____ phi______ frames
    -      111.0000   77.0000 -180.0000 96

 35 omega   40.00  139.00   1.0000    1.0000
omega____ theta____ kappa____ phi______ frames
    -      111.0000  -77.0000  150.0000 99

 36 omega   81.00  110.00   1.0000    1.0000
omega____ theta____ kappa____ phi______ frames
    -      111.0000   77.0000 -120.0000 29

 37 omega   31.00  108.00   1.0000    1.0000
omega____ theta____ kappa____ phi______ frames
    -      111.0000  -94.0000  120.0000 77

 38 omega   85.00  111.00   1.0000    1.0000
omega____ theta____ kappa____ phi______ frames
    -      111.0000   61.0000   90.0000 26

 39 omega   50.00  141.00   1.0000    1.0000
omega____ theta____ kappa____ phi______ frames
    -      111.0000  -77.0000  -60.0000 91

 40 omega   85.00  111.00   1.0000    1.0000
omega____ theta____ kappa____ phi______ frames
    -      111.0000   61.0000  -90.0000 26

 41 omega   81.00  108.00   1.0000    1.0000
omega____ theta____ kappa____ phi______ frames
    -      111.0000   77.0000  -30.0000 27

 42 omega  116.00  177.00   1.0000    1.0000
omega____ theta____ kappa____ phi______ frames
    -      111.0000   77.0000  -30.0000 61

 43 omega   50.00   77.00   1.0000    1.0000
omega____ theta____ kappa____ phi______ frames
    -      111.0000  -94.0000  -90.0000 27

 44 omega   80.00  109.00   1.0000    1.0000
omega____ theta____ kappa____ phi______ frames
    -      111.0000  -94.0000  -90.0000 29

 45 omega   83.00  109.00   1.0000    1.0000
omega____ theta____ kappa____ phi______ frames
    -      111.0000   70.0000  -93.0000 26

 46 omega   85.00  148.00   1.0000    1.0000
omega____ theta____ kappa____ phi______ frames
    -      111.0000   61.0000  150.0000 63

 47 omega   85.00   94.00   1.0000    1.0000
omega____ theta____ kappa____ phi______ frames
    -      111.0000   61.0000  -60.0000 9
;
_diffrn_measurement_device 'four-circle diffractometer'
_diffrn_measurement_device_type 'SuperNova, Dual, Cu at zero, Atlas'
_diffrn_measurement_method '\w scans'
_diffrn_orient_matrix_UB_11 0.0060403000
_diffrn_orient_matrix_UB_12 -0.0737041000
_diffrn_orient_matrix_UB_13 -0.0782702000
_diffrn_orient_matrix_UB_21 -0.1433358000
_diffrn_orient_matrix_UB_22 -0.0038069000
_diffrn_orient_matrix_UB_23 -0.0287805000
_diffrn_orient_matrix_UB_31 -0.0011549000
_diffrn_orient_matrix_UB_32 0.0901060000
_diffrn_orient_matrix_UB_33 -0.0652598000
_diffrn_radiation_monochromator mirror
_diffrn_radiation_probe x-ray
_diffrn_radiation_type 'Cu K\a'
_diffrn_radiation_wavelength 1.54184
_diffrn_reflns_av_R_equivalents 0.0301
_diffrn_reflns_av_unetI/netI 0.0130
_diffrn_reflns_Laue_measured_fraction_full 0.999
_diffrn_reflns_Laue_measured_fraction_max 0.999
_diffrn_reflns_limit_h_max 13
_diffrn_reflns_limit_h_min -13
_diffrn_reflns_limit_k_max 16
_diffrn_reflns_limit_k_min -16
_diffrn_reflns_limit_l_max 18
_diffrn_reflns_limit_l_min -18
_diffrn_reflns_number 30339
_diffrn_reflns_point_group_measured_fraction_full 0.999
_diffrn_reflns_point_group_measured_fraction_max 0.999
_diffrn_reflns_theta_full 67.684
_diffrn_reflns_theta_max 71.998
_diffrn_reflns_theta_min 4.118
_diffrn_source 'sealed X-ray tube'
_diffrn_source_type 'SuperNova (Cu) X-ray Source'
_exptl_absorpt_coefficient_mu 1.348
_exptl_absorpt_correction_T_max 0.857
_exptl_absorpt_correction_T_min 0.616
_exptl_absorpt_correction_type gaussian
_exptl_absorpt_process_details
;
CrysAlisPro, Agilent Technologies,
Version 1.171.37.35 (release 13-08-2014 CrysAlis171 .NET)
(compiled Aug 13 2014,18:06:01)
Numerical absorption correction based on gaussian integration over
            a multifaceted crystal model
Empirical absorption correction using spherical harmonics,
 implemented in SCALE3 ABSPACK scaling algorithm.
;
_exptl_crystal_colour 'clear colourless'
_exptl_crystal_colour_lustre clear
_exptl_crystal_colour_primary colourless
_exptl_crystal_density_diffrn 1.556
_exptl_crystal_description fragment
_exptl_crystal_F_000 1016
_exptl_crystal_size_max 0.5711
_exptl_crystal_size_mid 0.2862
_exptl_crystal_size_min 0.1213
_refine_diff_density_max 0.311
_refine_diff_density_min -0.239
_refine_diff_density_rms 0.044
_refine_ls_extinction_method none
_refine_ls_goodness_of_fit_ref 1.049
_refine_ls_hydrogen_treatment refall
_refine_ls_matrix_type full
_refine_ls_number_parameters 387
_refine_ls_number_reflns 4197
_refine_ls_number_restraints 0
_refine_ls_restrained_S_all 1.049
_refine_ls_R_factor_all 0.0305
_refine_ls_R_factor_gt 0.0295
_refine_ls_shift/su_max 0.001
_refine_ls_shift/su_mean 0.000
_refine_ls_structure_factor_coef Fsqd
_refine_ls_weighting_details 'w=1/[\s^2^(Fo^2^)+(0.0402P)^2^+0.8532P] where P=(Fo^2^+2Fc^2^)/3'
_refine_ls_weighting_scheme calc
_refine_ls_wR_factor_gt 0.0765
_refine_ls_wR_factor_ref 0.0775
_reflns_Friedel_coverage 0.000
_reflns_number_gt 4017
_reflns_number_total 4197
_reflns_threshold_expression 'I > 2\s(I)'
_cod_data_source_file c6dt03490j2.cif
_cod_data_source_block compound5
_cod_depositor_comments 'Adding full bibliography for 7040818--7040820.cif.'
_cod_database_code 7040818
_chemical_oxdiff_formula 'C22 H20 B F10 N'
_reflns_odcompleteness_completeness 99.92
_reflns_odcompleteness_iscentric 1
_reflns_odcompleteness_theta 66.97
_shelx_space_group_comment
;
The symmetry employed for this shelxl refinement is uniquely defined
by the following loop, which should always be used as a source of
symmetry information in preference to the above space-group names.
They are only intended as comments.
;
_shelxl_version_number 2014-3

loop_
_space_group_symop_operation_xyz
'x, y, z'
'-x, y+1/2, -z+1/2'
'-x, -y, -z'
'x, -y-1/2, z-1/2'

loop_
_atom_site_label
_atom_site_type_symbol
_atom_site_fract_x
_atom_site_fract_y
_atom_site_fract_z
_atom_site_U_iso_or_equiv
_atom_site_adp_type
_atom_site_occupancy
_atom_site_site_symmetry_order
_atom_site_calc_flag
F1 F 0.57634(7) 0.42902(5) 0.66065(5) 0.02624(17) Uani 1 1 d
F2 F 0.68633(8) 0.57208(5) 0.59037(6) 0.03178(19) Uani 1 1 d
F3 F 0.84595(7) 0.52952(6) 0.48247(5) 0.03079(18) Uani 1 1 d
F4 F 0.89369(7) 0.33177(6) 0.45015(5) 0.02632(17) Uani 1 1 d
F5 F 0.78679(6) 0.18397(5) 0.52108(5) 0.02045(15) Uani 1 1 d
F6 F 0.87936(6) 0.23035(5) 0.72461(5) 0.02233(16) Uani 1 1 d
F7 F 1.03981(6) 0.09457(6) 0.81177(5) 0.02556(17) Uani 1 1 d
F8 F 0.96811(7) -0.10016(6) 0.82867(5) 0.02789(17) Uani 1 1 d
F9 F 0.72564(7) -0.15332(5) 0.75843(5) 0.02615(17) Uani 1 1 d
F10 F 0.56080(6) -0.01926(5) 0.67225(5) 0.02150(15) Uani 1 1 d
N1 N 0.31481(8) 0.16725(7) 0.61299(6) 0.01521(19) Uani 1 1 d
C1 C 0.32127(10) 0.24587(9) 0.54393(8) 0.0169(2) Uani 1 1 d
H1A H 0.2388(14) 0.2557(11) 0.5069(10) 0.020(3) Uiso 1 1 d
H1B H 0.3478(13) 0.3081(11) 0.5772(9) 0.016(3) Uiso 1 1 d
C2 C 0.41180(10) 0.21542(9) 0.48509(8) 0.0180(2) Uani 1 1 d
H2A H 0.4459(13) 0.2791(11) 0.4667(10) 0.021(3) Uiso 1 1 d
H2B H 0.3644(13) 0.1824(11) 0.4279(10) 0.020(3) Uiso 1 1 d
C3 C 0.51929(10) 0.14640(8) 0.53408(7) 0.0155(2) Uani 1 1 d
H3A H 0.4826(12) 0.0811(11) 0.5449(9) 0.016(3) Uiso 1 1 d
H3B H 0.5702(13) 0.1322(11) 0.4896(10) 0.019(3) Uiso 1 1 d
C4 C 0.51627(10) 0.22556(9) 0.70313(7) 0.0164(2) Uani 1 1 d
H4 H 0.4858(13) 0.2938(11) 0.6852(10) 0.020(3) Uiso 1 1 d
C5 C 0.40690(10) 0.15990(8) 0.68506(7) 0.0158(2) Uani 1 1 d
H5 H 0.4032(12) 0.1049(10) 0.7278(9) 0.013(3) Uiso 1 1 d
C6 C 0.58531(11) 0.22621(11) 0.80493(8) 0.0244(3) Uani 1 1 d
H6A H 0.6024(15) 0.1572(13) 0.8272(11) 0.032(4) Uiso 1 1 d
H6B H 0.5357(16) 0.2621(13) 0.8415(12) 0.036(4) Uiso 1 1 d
H6C H 0.6655(16) 0.2644(13) 0.8142(12) 0.035(4) Uiso 1 1 d
C7 C 0.20124(10) 0.09957(9) 0.59377(8) 0.0190(2) Uani 1 1 d
C8 C 0.22000(12) 0.01074(10) 0.66017(10) 0.0268(3) Uani 1 1 d
H8A H 0.2941(15) -0.0286(12) 0.6577(10) 0.029(4) Uiso 1 1 d
H8B H 0.1427(16) -0.0321(13) 0.6420(12) 0.039(4) Uiso 1 1 d
H8C H 0.2263(14) 0.0332(12) 0.7221(11) 0.026(4) Uiso 1 1 d
C9 C 0.09199(11) 0.16444(10) 0.60545(9) 0.0236(3) Uani 1 1 d
H9A H 0.0753(15) 0.2213(13) 0.5634(11) 0.030(4) Uiso 1 1 d
H9B H 0.1080(14) 0.1899(12) 0.6683(11) 0.028(4) Uiso 1 1 d
H9C H 0.0185(17) 0.1218(14) 0.5929(12) 0.039(4) Uiso 1 1 d
C10 C 0.18013(12) 0.05943(10) 0.49550(9) 0.0265(3) Uani 1 1 d
H10A H 0.1088(16) 0.0143(13) 0.4854(12) 0.036(4) Uiso 1 1 d
H10B H 0.2534(15) 0.0237(12) 0.4864(11) 0.032(4) Uiso 1 1 d
H10C H 0.1606(16) 0.1150(14) 0.4486(12) 0.037(4) Uiso 1 1 d
C11 C 0.67387(10) 0.29496(8) 0.59580(7) 0.0157(2) Uani 1 1 d
C12 C 0.65415(10) 0.39705(9) 0.60879(8) 0.0185(2) Uani 1 1 d
C13 C 0.70999(11) 0.47519(9) 0.57220(8) 0.0220(2) Uani 1 1 d
C14 C 0.79044(11) 0.45453(9) 0.51793(8) 0.0216(2) Uani 1 1 d
C15 C 0.81390(10) 0.35463(9) 0.50192(8) 0.0194(2) Uani 1 1 d
C16 C 0.75636(10) 0.27964(8) 0.53995(7) 0.0168(2) Uani 1 1 d
C17 C 0.71130(10) 0.11267(8) 0.68509(7) 0.0149(2) Uani 1 1 d
C18 C 0.83545(10) 0.13530(8) 0.72656(7) 0.0162(2) Uani 1 1 d
C19 C 0.92185(10) 0.06615(9) 0.77346(8) 0.0188(2) Uani 1 1 d
C20 C 0.88616(11) -0.03208(9) 0.78318(8) 0.0196(2) Uani 1 1 d
C21 C 0.76366(11) -0.05848(8) 0.74710(8) 0.0186(2) Uani 1 1 d
C22 C 0.68058(10) 0.01319(9) 0.70069(7) 0.0164(2) Uani 1 1 d
B1 B 0.60599(11) 0.19426(9) 0.62927(8) 0.0140(2) Uani 1 1 d

loop_
_atom_site_aniso_label
_atom_site_aniso_U_11
_atom_site_aniso_U_22
_atom_site_aniso_U_33
_atom_site_aniso_U_23
_atom_site_aniso_U_13
_atom_site_aniso_U_12
F1 0.0315(4) 0.0169(3) 0.0353(4) -0.0029(3) 0.0178(3) 0.0020(3)
F2 0.0413(4) 0.0130(3) 0.0427(5) 0.0034(3) 0.0134(4) 0.0018(3)
F3 0.0375(4) 0.0242(4) 0.0325(4) 0.0094(3) 0.0119(3) -0.0086(3)
F4 0.0255(4) 0.0323(4) 0.0252(4) 0.0039(3) 0.0139(3) -0.0019(3)
F5 0.0215(3) 0.0176(3) 0.0250(3) -0.0007(3) 0.0109(3) 0.0019(3)
F6 0.0190(3) 0.0182(3) 0.0271(4) 0.0038(3) 0.0006(3) -0.0047(3)
F7 0.0133(3) 0.0317(4) 0.0291(4) 0.0058(3) 0.0003(3) -0.0007(3)
F8 0.0237(4) 0.0250(4) 0.0321(4) 0.0096(3) 0.0014(3) 0.0091(3)
F9 0.0294(4) 0.0159(3) 0.0311(4) 0.0076(3) 0.0036(3) -0.0012(3)
F10 0.0171(3) 0.0192(3) 0.0262(4) 0.0039(3) 0.0013(3) -0.0040(3)
N1 0.0144(4) 0.0145(4) 0.0177(4) -0.0004(4) 0.0059(3) 0.0004(3)
C1 0.0166(5) 0.0164(5) 0.0173(5) 0.0020(4) 0.0034(4) 0.0018(4)
C2 0.0175(5) 0.0212(6) 0.0151(5) 0.0019(4) 0.0038(4) 0.0016(4)
C3 0.0159(5) 0.0160(5) 0.0150(5) -0.0007(4) 0.0046(4) 0.0008(4)
C4 0.0152(5) 0.0188(5) 0.0155(5) -0.0020(4) 0.0047(4) 0.0004(4)
C5 0.0171(5) 0.0165(5) 0.0156(5) -0.0007(4) 0.0074(4) 0.0034(4)
C6 0.0196(6) 0.0371(7) 0.0167(6) -0.0062(5) 0.0051(5) -0.0005(5)
C7 0.0152(5) 0.0178(5) 0.0242(6) -0.0032(4) 0.0052(4) -0.0031(4)
C8 0.0244(6) 0.0207(6) 0.0360(7) 0.0034(5) 0.0087(5) -0.0044(5)
C9 0.0158(5) 0.0242(6) 0.0315(7) -0.0036(5) 0.0074(5) -0.0010(5)
C10 0.0242(6) 0.0271(7) 0.0285(7) -0.0105(5) 0.0070(5) -0.0059(5)
C11 0.0153(5) 0.0163(5) 0.0144(5) 0.0009(4) 0.0014(4) 0.0004(4)
C12 0.0185(5) 0.0181(5) 0.0191(5) 0.0000(4) 0.0053(4) 0.0019(4)
C13 0.0260(6) 0.0137(5) 0.0244(6) 0.0020(4) 0.0027(5) 0.0011(4)
C14 0.0234(6) 0.0193(6) 0.0209(5) 0.0073(5) 0.0031(4) -0.0053(4)
C15 0.0174(5) 0.0251(6) 0.0160(5) 0.0029(4) 0.0045(4) -0.0015(4)
C16 0.0172(5) 0.0154(5) 0.0169(5) 0.0009(4) 0.0024(4) 0.0011(4)
C17 0.0162(5) 0.0165(5) 0.0130(5) -0.0003(4) 0.0055(4) 0.0012(4)
C18 0.0175(5) 0.0155(5) 0.0165(5) 0.0013(4) 0.0059(4) -0.0010(4)
C19 0.0140(5) 0.0247(6) 0.0177(5) 0.0013(4) 0.0039(4) 0.0009(4)
C20 0.0201(5) 0.0207(6) 0.0180(5) 0.0044(4) 0.0046(4) 0.0070(4)
C21 0.0239(6) 0.0149(5) 0.0180(5) 0.0030(4) 0.0069(4) -0.0001(4)
C22 0.0150(5) 0.0191(5) 0.0151(5) -0.0003(4) 0.0039(4) -0.0013(4)
B1 0.0136(5) 0.0141(6) 0.0147(5) -0.0002(4) 0.0040(4) 0.0010(4)

loop_
_atom_type_symbol
_atom_type_description
_atom_type_scat_dispersion_real
_atom_type_scat_dispersion_imag
_atom_type_scat_source
C C 0.0181 0.0091 'International Tables Vol C Tables 4.2.6.8 and 6.1.1.4'
H H 0.0000 0.0000 'International Tables Vol C Tables 4.2.6.8 and 6.1.1.4'
B B 0.0090 0.0039 'International Tables Vol C Tables 4.2.6.8 and 6.1.1.4'
N N 0.0311 0.0180 'International Tables Vol C Tables 4.2.6.8 and 6.1.1.4'
F F 0.0727 0.0534 'International Tables Vol C Tables 4.2.6.8 and 6.1.1.4'

loop_
_exptl_crystal_face_index_h
_exptl_crystal_face_index_k
_exptl_crystal_face_index_l
_exptl_crystal_face_perp_dist
_exptl_oxdiff_crystal_face_indexfrac_h
_exptl_oxdiff_crystal_face_indexfrac_k
_exptl_oxdiff_crystal_face_indexfrac_l
_exptl_oxdiff_crystal_face_x
_exptl_oxdiff_crystal_face_y
_exptl_oxdiff_crystal_face_z
-1 0 0 0.0607 -1.0040 -0.0091 0.0094 -0.0061 0.1437 -0.0003
1 0 0 0.0607 1.0040 0.0091 -0.0094 0.0061 -0.1437 0.0003
1 4 -8 0.1504 1.3797 4.2598 -8.4546 0.3561 0.0294 0.9340
2 0 -10 0.1534 1.5142 -0.4632 -9.7211 0.8042 0.0645 0.5909
-1 -8 4 0.1477 -0.6879 -7.9362 3.7157 0.2899 0.0219 -0.9568
-1 2 9 0.1121 -1.4583 1.9166 9.4887 -0.8928 -0.0714 -0.4448

loop_
_geom_angle_atom_site_label_1
_geom_angle_atom_site_label_2
_geom_angle_atom_site_label_3
_geom_angle
C1 N1 C7 117.53(9)
C5 N1 C1 118.26(9)
C5 N1 C7 124.20(9)
N1 C1 H1A 107.4(9)
N1 C1 H1B 107.2(8)
N1 C1 C2 111.50(9)
H1A C1 H1B 108.0(12)
C2 C1 H1A 111.5(9)
C2 C1 H1B 111.0(8)
C1 C2 H2A 106.5(8)
C1 C2 H2B 109.3(8)
H2A C2 H2B 106.9(12)
C3 C2 C1 114.63(9)
C3 C2 H2A 109.6(8)
C3 C2 H2B 109.6(8)
C2 C3 H3A 107.3(8)
C2 C3 H3B 107.0(8)
C2 C3 B1 114.00(9)
H3A C3 H3B 105.7(11)
B1 C3 H3A 111.9(8)
B1 C3 H3B 110.5(8)
C5 C4 H4 106.5(8)
C5 C4 C6 112.14(10)
C5 C4 B1 108.81(9)
C6 C4 H4 108.8(8)
C6 C4 B1 114.88(9)
B1 C4 H4 105.1(8)
N1 C5 C4 123.88(10)
N1 C5 H5 116.9(8)
C4 C5 H5 119.2(8)
C4 C6 H6A 110.2(10)
C4 C6 H6B 110.3(10)
C4 C6 H6C 110.5(10)
H6A C6 H6B 110.3(13)
H6A C6 H6C 109.5(13)
H6B C6 H6C 106.0(14)
N1 C7 C8 111.01(9)
N1 C7 C9 106.88(9)
N1 C7 C10 108.21(9)
C8 C7 C9 110.08(10)
C8 C7 C10 109.10(10)
C9 C7 C10 111.54(10)
C7 C8 H8A 111.5(9)
C7 C8 H8B 106.7(10)
C7 C8 H8C 111.1(9)
H8A C8 H8B 110.8(13)
H8A C8 H8C 109.7(13)
H8B C8 H8C 106.9(13)
C7 C9 H9A 113.0(10)
C7 C9 H9B 110.1(9)
C7 C9 H9C 107.6(10)
H9A C9 H9B 108.8(13)
H9A C9 H9C 107.9(14)
H9B C9 H9C 109.4(14)
C7 C10 H10A 106.8(10)
C7 C10 H10B 111.5(10)
C7 C10 H10C 112.2(10)
H10A C10 H10B 110.7(13)
H10A C10 H10C 108.3(14)
H10B C10 H10C 107.4(14)
C12 C11 C16 111.93(10)
C12 C11 B1 129.55(10)
C16 C11 B1 118.31(9)
F1 C12 C11 121.68(10)
F1 C12 C13 113.64(10)
C13 C12 C11 124.68(11)
F2 C13 C12 120.07(11)
F2 C13 C14 119.68(11)
C14 C13 C12 120.25(11)
F3 C14 C13 120.93(11)
F3 C14 C15 120.96(11)
C13 C14 C15 118.11(10)
F4 C15 C14 119.61(10)
F4 C15 C16 120.89(11)
C16 C15 C14 119.49(11)
F5 C16 C11 119.51(10)
F5 C16 C15 114.95(10)
C15 C16 C11 125.53(11)
C18 C17 B1 125.43(10)
C22 C17 C18 112.46(10)
C22 C17 B1 121.97(9)
F6 C18 C17 120.69(10)
F6 C18 C19 114.74(10)
C19 C18 C17 124.56(10)
F7 C19 C18 120.67(10)
F7 C19 C20 119.50(10)
C20 C19 C18 119.81(10)
F8 C20 C19 120.82(10)
F8 C20 C21 120.57(11)
C19 C20 C21 118.59(10)
F9 C21 C20 119.66(10)
F9 C21 C22 120.78(10)
C20 C21 C22 119.56(10)
F10 C22 C17 120.33(10)
F10 C22 C21 114.74(10)
C21 C22 C17 124.89(10)
C3 B1 C4 110.42(8)
C3 B1 C11 104.88(8)
C3 B1 C17 112.21(9)
C11 B1 C4 112.23(9)
C17 B1 C4 106.15(8)
C17 B1 C11 111.07(8)

loop_
_geom_bond_atom_site_label_1
_geom_bond_atom_site_label_2
_geom_bond_distance
F1 C12 1.3623(13)
F2 C13 1.3494(13)
F3 C14 1.3437(13)
F4 C15 1.3462(13)
F5 C16 1.3573(13)
F6 C18 1.3509(13)
F7 C19 1.3453(13)
F8 C20 1.3405(13)
F9 C21 1.3473(13)
F10 C22 1.3594(13)
N1 C1 1.4824(14)
N1 C5 1.2957(15)
N1 C7 1.5127(14)
C1 H1A 0.954(15)
C1 H1B 0.970(14)
C1 C2 1.5430(15)
C2 H2A 0.990(15)
C2 H2B 0.991(15)
C2 C3 1.5369(15)
C3 H3A 0.985(14)
C3 H3B 0.991(14)
C3 B1 1.6405(15)
C4 H4 0.978(15)
C4 C5 1.4606(15)
C4 C6 1.5319(15)
C4 B1 1.7109(16)
C5 H5 0.977(14)
C6 H6A 0.975(17)
C6 H6B 0.988(18)
C6 H6C 1.002(17)
C7 C8 1.5218(17)
C7 C9 1.5279(16)
C7 C10 1.5308(17)
C8 H8A 0.980(16)
C8 H8B 1.007(18)
C8 H8C 0.962(16)
C9 H9A 0.969(17)
C9 H9B 0.976(16)
C9 H9C 0.970(18)
C10 H10A 0.972(17)
C10 H10B 0.976(17)
C10 H10C 1.004(18)
C11 C12 1.3893(16)
C11 C16 1.3977(16)
C11 B1 1.6664(16)
C12 C13 1.3853(17)
C13 C14 1.3738(18)
C14 C15 1.3792(17)
C15 C16 1.3763(16)
C17 C18 1.3955(15)
C17 C22 1.3932(15)
C17 B1 1.6576(15)
C18 C19 1.3847(16)
C19 C20 1.3763(17)
C20 C21 1.3766(16)
C21 C22 1.3843(16)

loop_
_geom_torsion_atom_site_label_1
_geom_torsion_atom_site_label_2
_geom_torsion_atom_site_label_3
_geom_torsion_atom_site_label_4
_geom_torsion
F1 C12 C13 F2 0.89(16)
F1 C12 C13 C14 -179.66(10)
F2 C13 C14 F3 -0.10(17)
F2 C13 C14 C15 179.04(10)
F3 C14 C15 F4 0.10(17)
F3 C14 C15 C16 179.42(10)
F4 C15 C16 F5 0.10(15)
F4 C15 C16 C11 178.88(10)
F6 C18 C19 F7 -0.98(15)
F6 C18 C19 C20 177.30(10)
F7 C19 C20 F8 -1.40(16)
F7 C19 C20 C21 177.05(10)
F8 C20 C21 F9 0.65(17)
F8 C20 C21 C22 179.76(10)
F9 C21 C22 F10 2.51(15)
F9 C21 C22 C17 -179.57(10)
N1 C1 C2 C3 -29.01(13)
C1 N1 C5 C4 0.92(15)
C1 N1 C7 C8 168.69(10)
C1 N1 C7 C9 -71.25(12)
C1 N1 C7 C10 49.00(13)
C1 C2 C3 B1 -57.58(13)
C2 C3 B1 C4 55.88(12)
C2 C3 B1 C11 -65.23(11)
C2 C3 B1 C17 174.08(9)
C5 N1 C1 C2 75.59(12)
C5 N1 C7 C8 -10.39(15)
C5 N1 C7 C9 109.67(12)
C5 N1 C7 C10 -130.08(11)
C5 C4 B1 C3 27.73(12)
C5 C4 B1 C11 144.36(9)
C5 C4 B1 C17 -94.12(10)
C6 C4 C5 N1 159.54(10)
C6 C4 B1 C3 154.37(10)
C6 C4 B1 C11 -89.00(11)
C6 C4 B1 C17 32.52(12)
C7 N1 C1 C2 -103.55(10)
C7 N1 C5 C4 180.00(10)
C11 C12 C13 F2 -178.75(10)
C11 C12 C13 C14 0.69(18)
C12 C11 C16 F5 179.35(9)
C12 C11 C16 C15 0.61(16)
C12 C11 B1 C3 110.03(12)
C12 C11 B1 C4 -9.88(15)
C12 C11 B1 C17 -128.54(11)
C12 C13 C14 F3 -179.54(10)
C12 C13 C14 C15 -0.41(18)
C13 C14 C15 F4 -179.03(10)
C13 C14 C15 C16 0.28(17)
C14 C15 C16 F5 -179.20(10)
C14 C15 C16 C11 -0.42(18)
C16 C11 C12 F1 179.64(10)
C16 C11 C12 C13 -0.74(16)
C16 C11 B1 C3 -64.13(12)
C16 C11 B1 C4 175.96(9)
C16 C11 B1 C17 57.30(12)
C17 C18 C19 F7 -179.73(10)
C17 C18 C19 C20 -1.45(17)
C18 C17 C22 F10 174.16(9)
C18 C17 C22 C21 -3.65(16)
C18 C17 B1 C3 137.29(11)
C18 C17 B1 C4 -102.01(11)
C18 C17 B1 C11 20.25(14)
C18 C19 C20 F8 -179.69(10)
C18 C19 C20 C21 -1.25(17)
C19 C20 C21 F9 -177.80(10)
C19 C20 C21 C22 1.31(17)
C20 C21 C22 F10 -176.59(10)
C20 C21 C22 C17 1.33(18)
C22 C17 C18 F6 -174.97(9)
C22 C17 C18 C19 3.71(16)
C22 C17 B1 C3 -47.25(13)
C22 C17 B1 C4 73.46(12)
C22 C17 B1 C11 -164.29(9)
B1 C4 C5 N1 -72.26(13)
B1 C11 C12 F1 5.18(18)
B1 C11 C12 C13 -175.20(11)
B1 C11 C16 F5 -5.50(14)
B1 C11 C16 C15 175.77(10)
B1 C17 C18 F6 0.86(16)
B1 C17 C18 C19 179.54(10)
B1 C17 C22 F10 -1.85(15)
B1 C17 C22 C21 -179.65(10)
